data_7135960
loop_
_publ_author_name
'Ekanayaka, Uthpala N.'
'Tisdale, George'
'Fronczek, Frank R.'
'Wagner, Clifton'

_publ_section_title
;
 Synthesis of a Crystalline Distannylene-stabilized Quinoxaline Radical
 Anion
;
_journal_name_full 'Chemical Communications'
_journal_paper_doi 10.1039/D6CC02396G
_journal_year 2026
_chemical_formula_sum 'C61 H96 K N7 O6 Si6 Sn2'
_chemical_formula_weight 1468.46
_chemical_properties_physical Air-sensitive
_space_group_crystal_system monoclinic
_space_group_IT_number 14
_space_group_name_Hall '-P 2yn'
_space_group_name_H-M_alt 'P 1 21/n 1'
_atom_sites_solution_hydrogens geom
_audit_creation_method SHELXL-2019/3
_audit_update_record
;
2026-03-31 deposited with the CCDC.	2026-06-23 downloaded from the CCDC.
;
_cell_angle_alpha 90
_cell_angle_beta 101.6380(10)
_cell_angle_gamma 90
_cell_formula_units_Z 4
_cell_length_a 9.2515(2)
_cell_length_b 49.5557(13)
_cell_length_c 15.9256(4)
_cell_measurement_reflns_used 13206
_cell_measurement_temperature 100(2)
_cell_measurement_theta_max 74.628
_cell_measurement_theta_min 2.970
_cell_volume 7151.2(3)
_computing_structure_refinement 'SHELXL-2019/2 (Sheldrick, 2019)'
_computing_structure_solution 'SHELXT 2018/2 (Sheldrick, 2018)'
_diffrn_ambient_temperature 100(2)
_diffrn_measured_fraction_theta_full 1.000
_diffrn_measured_fraction_theta_max 0.999
_diffrn_measurement_device_type 'Bruker D8 Venture DUO with Photon III C14'
_diffrn_radiation_type CuK\a
_diffrn_radiation_wavelength 1.54184
_diffrn_reflns_av_R_equivalents 0.1358
_diffrn_reflns_av_unetI/netI 0.0531
_diffrn_reflns_Laue_measured_fraction_full 1.000
_diffrn_reflns_Laue_measured_fraction_max 0.999
_diffrn_reflns_limit_h_max 9
_diffrn_reflns_limit_h_min -11
_diffrn_reflns_limit_k_max 61
_diffrn_reflns_limit_k_min -61
_diffrn_reflns_limit_l_max 19
_diffrn_reflns_limit_l_min -19
_diffrn_reflns_number 389036
_diffrn_reflns_point_group_measured_fraction_full 1.000
_diffrn_reflns_point_group_measured_fraction_max 0.999
_diffrn_reflns_theta_full 67.684
_diffrn_reflns_theta_max 74.628
_diffrn_reflns_theta_min 2.970
_exptl_absorpt_coefficient_mu 7.439
_exptl_absorpt_correction_T_max 0.7538
_exptl_absorpt_correction_T_min 0.4808
_exptl_absorpt_correction_type multi-scan
_exptl_absorpt_process_details 'SADABS-2016/2 (Bruker, 2016/2) was used for absorption correction.'
_exptl_crystal_colour Green
_exptl_crystal_density_diffrn 1.364
_exptl_crystal_description Block
_exptl_crystal_F_000 3048
_exptl_crystal_recrystallization_method 'Re-crystallisation from solvent: Ether'
_exptl_crystal_size_max 0.076
_exptl_crystal_size_mid 0.053
_exptl_crystal_size_min 0.049
_refine_diff_density_max 1.456
_refine_diff_density_min -1.037
_refine_diff_density_rms 0.074
_refine_ls_extinction_method none
_refine_ls_goodness_of_fit_ref 1.109
_refine_ls_hydrogen_treatment constr
_refine_ls_matrix_type full
_refine_ls_number_parameters 767
_refine_ls_number_reflns 14633
_refine_ls_number_restraints 0
_refine_ls_restrained_S_all 1.109
_refine_ls_R_factor_all 0.0492
_refine_ls_R_factor_gt 0.0341
_refine_ls_shift/su_max 0.003
_refine_ls_shift/su_mean 0.000
_refine_ls_structure_factor_coef Fsqd
_refine_ls_weighting_details 'w=1/[\s^2^(Fo^2^)+(0.0314P)^2^+9.4294P] where P=(Fo^2^+2Fc^2^)/3'
_refine_ls_weighting_scheme calc
_refine_ls_wR_factor_gt 0.0780
_refine_ls_wR_factor_ref 0.0795
_reflns_Friedel_coverage 0.000
_reflns_number_gt 13206
_reflns_number_total 14633
_reflns_threshold_expression 'I > 2\s(I)'
_cod_data_source_file d6cc02396g2.cif
_cod_data_source_block matrix1_a
_cod_original_sg_symbol_H-M 'P 21/n'
_cod_database_code 7135960
_shelx_shelxl_version_number 2019/3
_shelx_space_group_comment
;
The symmetry employed for this shelxl refinement is uniquely defined
by the following loop, which should always be used as a source of
symmetry information in preference to the above space-group names.
They are only intended as comments.
;
_shelx_estimated_absorpt_t_min 0.602
_shelx_estimated_absorpt_t_max 0.712

loop_
_space_group_symop_operation_xyz
'x, y, z'
'-x+1/2, y+1/2, -z+1/2'
'-x, -y, -z'
'x-1/2, -y-1/2, z-1/2'

loop_
_atom_site_label
_atom_site_type_symbol
_atom_site_fract_x
_atom_site_fract_y
_atom_site_fract_z
_atom_site_U_iso_or_equiv
_atom_site_adp_type
_atom_site_occupancy
_atom_site_site_symmetry_order
_atom_site_calc_flag
_atom_site_refinement_flags_posn
_atom_site_refinement_flags_adp
_atom_site_refinement_flags_occupancy
_atom_site_disorder_assembly
_atom_site_disorder_group
Sn1 Sn -0.07641(2) 0.41791(2) 0.25166(2) 0.02008(5) Uani 1 1 d . . . . .
Sn2 Sn 0.47978(2) 0.31084(2) 0.29151(2) 0.01829(5) Uani 1 1 d . . . . .
K1 K 0.47550(6) 0.38778(2) 0.66775(4) 0.02022(11) Uani 1 1 d . . . . .
Si1 Si 0.18741(8) 0.27014(2) 0.30510(5) 0.02328(15) Uani 1 1 d . . . . .
Si2 Si 0.49709(8) 0.24850(2) 0.34472(5) 0.02339(15) Uani 1 1 d . . . . .
Si3 Si 0.49850(9) 0.28401(2) 0.08992(5) 0.02631(16) Uani 1 1 d . . . . .
Si4 Si 0.66351(8) 0.33376(2) 0.15870(5) 0.02662(16) Uani 1 1 d . . . . .
Si5 Si 0.21235(8) 0.46098(2) 0.24282(5) 0.01956(14) Uani 1 1 d . . . . .
Si6 Si -0.10221(8) 0.47388(2) 0.15155(5) 0.02282(15) Uani 1 1 d . . . . .
O1 O 0.4979(2) 0.33999(4) 0.57896(13) 0.0247(4) Uani 1 1 d . . . . .
O2 O 0.5990(2) 0.38378(4) 0.52292(14) 0.0251(4) Uani 1 1 d . . . . .
O3 O 0.5506(2) 0.43507(4) 0.59134(13) 0.0247(4) Uani 1 1 d . . . . .
O4 O 0.4172(2) 0.43653(4) 0.73358(13) 0.0245(4) Uani 1 1 d . . . . .
O5 O 0.2989(2) 0.39398(4) 0.78457(13) 0.0243(4) Uani 1 1 d . . . . .
O6 O 0.3282(2) 0.34295(4) 0.70836(14) 0.0257(4) Uani 1 1 d . . . . .
N1 N 0.1998(3) 0.39541(5) 0.54757(16) 0.0237(5) Uani 1 1 d . . . . .
N2 N 0.0582(2) 0.41339(5) 0.38108(15) 0.0203(4) Uani 1 1 d . . . . .
N3 N 0.0905(2) 0.38781(5) 0.24109(15) 0.0199(4) Uani 1 1 d . . . . .
N4 N 0.2714(3) 0.34130(5) 0.24882(15) 0.0214(4) Uani 1 1 d . . . . .
N5 N 0.0266(2) 0.45344(5) 0.21473(15) 0.0198(4) Uani 1 1 d . . . . .
N6 N 0.3713(2) 0.27266(5) 0.29909(15) 0.0210(4) Uani 1 1 d . . . . .
N7 N 0.5424(3) 0.30784(5) 0.17034(15) 0.0212(5) Uani 1 1 d . . . . .
C1 C 0.3394(3) 0.43123(6) 0.2577(2) 0.0265(6) Uani 1 1 d . . . . .
H1A H 0.441789 0.437491 0.266276 0.040 Uiso 1 1 calc R U . . .
H1B H 0.317311 0.419712 0.206731 0.040 Uiso 1 1 calc R U . . .
H1C H 0.325599 0.420905 0.308011 0.040 Uiso 1 1 calc R U . . .
C2 C 0.2561(4) 0.48051(7) 0.3459(2) 0.0318(6) Uani 1 1 d . . . . .
H2A H 0.362635 0.483759 0.361448 0.048 Uiso 1 1 calc R U . . .
H2B H 0.224637 0.470140 0.391503 0.048 Uiso 1 1 calc R U . . .
H2C H 0.203803 0.497816 0.338656 0.048 Uiso 1 1 calc R U . . .
C3 C 0.2780(3) 0.48190(6) 0.1589(2) 0.0302(6) Uani 1 1 d . . . . .
H3A H 0.386077 0.482359 0.171178 0.045 Uiso 1 1 calc R U . . .
H3B H 0.239608 0.500309 0.159750 0.045 Uiso 1 1 calc R U . . .
H3C H 0.242285 0.473898 0.102260 0.045 Uiso 1 1 calc R U . . .
C4 C -0.2883(4) 0.47129(9) 0.1797(3) 0.0532(11) Uani 1 1 d . . . . .
H4A H -0.354795 0.484599 0.146626 0.080 Uiso 1 1 calc R U . . .
H4B H -0.279638 0.474800 0.241105 0.080 Uiso 1 1 calc R U . . .
H4C H -0.328051 0.453120 0.166235 0.080 Uiso 1 1 calc R U . . .
C5 C -0.1281(6) 0.46453(12) 0.0363(3) 0.0707(16) Uani 1 1 d . . . . .
H5A H -0.190680 0.478020 0.001464 0.106 Uiso 1 1 calc R U . . .
H5B H -0.175456 0.446788 0.027294 0.106 Uiso 1 1 calc R U . . .
H5C H -0.031916 0.463874 0.019597 0.106 Uiso 1 1 calc R U . . .
C6 C -0.0593(5) 0.51046(8) 0.1616(4) 0.0669(15) Uani 1 1 d . . . . .
H6A H -0.143514 0.520814 0.130520 0.100 Uiso 1 1 calc R U . . .
H6B H 0.027891 0.514280 0.137446 0.100 Uiso 1 1 calc R U . . .
H6C H -0.039590 0.515599 0.222311 0.100 Uiso 1 1 calc R U . . .
C7 C 0.7973(3) 0.34026(7) 0.2618(2) 0.0333(7) Uani 1 1 d . . . . .
H7A H 0.876850 0.351984 0.250917 0.050 Uiso 1 1 calc R U . . .
H7B H 0.839136 0.323096 0.285961 0.050 Uiso 1 1 calc R U . . .
H7C H 0.746039 0.349083 0.302496 0.050 Uiso 1 1 calc R U . . .
C8 C 0.5616(4) 0.36609(7) 0.1266(3) 0.0443(9) Uani 1 1 d . . . . .
H8A H 0.631743 0.380079 0.117464 0.067 Uiso 1 1 calc R U . . .
H8B H 0.511211 0.371812 0.172134 0.067 Uiso 1 1 calc R U . . .
H8C H 0.488783 0.363263 0.073447 0.067 Uiso 1 1 calc R U . . .
C9 C 0.7794(4) 0.32642(8) 0.0768(2) 0.0374(8) Uani 1 1 d . . . . .
H9A H 0.847418 0.341464 0.074876 0.056 Uiso 1 1 calc R U . . .
H9B H 0.715067 0.324165 0.020257 0.056 Uiso 1 1 calc R U . . .
H9C H 0.835910 0.309824 0.092547 0.056 Uiso 1 1 calc R U . . .
C10 C 0.4439(5) 0.30091(9) -0.0193(2) 0.0456(9) Uani 1 1 d . . . . .
H10A H 0.500003 0.292882 -0.059029 0.068 Uiso 1 1 calc R U . . .
H10B H 0.465436 0.320262 -0.013556 0.068 Uiso 1 1 calc R U . . .
H10C H 0.338087 0.298285 -0.041563 0.068 Uiso 1 1 calc R U . . .
C11 C 0.6507(4) 0.25917(8) 0.0898(3) 0.0459(9) Uani 1 1 d . . . . .
H11A H 0.621116 0.246366 0.042567 0.069 Uiso 1 1 calc R U . . .
H11B H 0.670667 0.249358 0.144376 0.069 Uiso 1 1 calc R U . . .
H11C H 0.739906 0.268756 0.082474 0.069 Uiso 1 1 calc R U . . .
C12 C 0.3350(3) 0.26246(7) 0.0966(2) 0.0305(6) Uani 1 1 d . . . . .
H12A H 0.311559 0.250888 0.045796 0.046 Uiso 1 1 calc R U . . .
H12B H 0.250109 0.274018 0.099383 0.046 Uiso 1 1 calc R U . . .
H12C H 0.357703 0.251204 0.148196 0.046 Uiso 1 1 calc R U . . .
C13 C 0.4843(4) 0.21568(7) 0.2840(2) 0.0380(7) Uani 1 1 d . . . . .
H13A H 0.556445 0.202878 0.315131 0.057 Uiso 1 1 calc R U . . .
H13B H 0.505124 0.218878 0.226860 0.057 Uiso 1 1 calc R U . . .
H13C H 0.384736 0.208215 0.278364 0.057 Uiso 1 1 calc R U . . .
C14 C 0.6915(3) 0.26073(7) 0.3504(2) 0.0312(6) Uani 1 1 d . . . . .
H14A H 0.760695 0.245856 0.368239 0.047 Uiso 1 1 calc R U . . .
H14B H 0.712972 0.275478 0.392048 0.047 Uiso 1 1 calc R U . . .
H14C H 0.702115 0.267229 0.293818 0.047 Uiso 1 1 calc R U . . .
C15 C 0.4803(4) 0.23973(7) 0.4569(2) 0.0363(7) Uani 1 1 d . . . . .
H15A H 0.545258 0.224464 0.477435 0.054 Uiso 1 1 calc R U . . .
H15B H 0.377963 0.234813 0.457586 0.054 Uiso 1 1 calc R U . . .
H15C H 0.509044 0.255325 0.494436 0.054 Uiso 1 1 calc R U . . .
C16 C 0.0544(3) 0.28382(7) 0.2107(2) 0.0335(7) Uani 1 1 d . . . . .
H16A H -0.045826 0.283116 0.222017 0.050 Uiso 1 1 calc R U . . .
H16B H 0.059052 0.272945 0.159908 0.050 Uiso 1 1 calc R U . . .
H16C H 0.080073 0.302559 0.200628 0.050 Uiso 1 1 calc R U . . .
C17 C 0.1272(4) 0.23410(7) 0.3109(3) 0.0387(8) Uani 1 1 d . . . . .
H17A H 0.023246 0.233597 0.315579 0.058 Uiso 1 1 calc R U . . .
H17B H 0.187658 0.225385 0.361187 0.058 Uiso 1 1 calc R U . . .
H17C H 0.139335 0.224528 0.258908 0.058 Uiso 1 1 calc R U . . .
C18 C 0.1491(4) 0.28874(7) 0.4007(2) 0.0328(7) Uani 1 1 d . . . . .
H18A H 0.047781 0.285048 0.407041 0.049 Uiso 1 1 calc R U . . .
H18B H 0.161243 0.308161 0.392815 0.049 Uiso 1 1 calc R U . . .
H18C H 0.218248 0.282738 0.452291 0.049 Uiso 1 1 calc R U . . .
C19 C 0.2005(3) 0.33787(6) 0.09370(19) 0.0245(6) Uani 1 1 d . . . . .
H19 H 0.257355 0.321834 0.095977 0.029 Uiso 1 1 calc R U . . .
C20 C 0.1266(3) 0.34763(6) 0.01474(19) 0.0261(6) Uani 1 1 d . . . . .
H20 H 0.130328 0.337981 -0.036326 0.031 Uiso 1 1 calc R U . . .
C21 C 0.0474(3) 0.37151(7) 0.01099(19) 0.0268(6) Uani 1 1 d . . . . .
H21 H -0.001081 0.378484 -0.042931 0.032 Uiso 1 1 calc R U . . .
C22 C 0.0388(3) 0.38529(6) 0.08588(19) 0.0253(6) Uani 1 1 d . . . . .
H22 H -0.013499 0.401882 0.082519 0.030 Uiso 1 1 calc R U . . .
C23 C 0.1063(3) 0.37502(5) 0.16633(18) 0.0204(5) Uani 1 1 d . . . . .
C24 C 0.1922(3) 0.35125(6) 0.16930(18) 0.0211(5) Uani 1 1 d . . . . .
C25 C 0.2575(3) 0.35476(5) 0.31786(18) 0.0204(5) Uani 1 1 d . . . . .
H25 H 0.312127 0.348646 0.371490 0.025 Uiso 1 1 calc R U . . .
C26 C 0.1672(3) 0.37763(5) 0.31773(18) 0.0189(5) Uani 1 1 d . . . . .
C27 C 0.1510(3) 0.39109(5) 0.39300(18) 0.0193(5) Uani 1 1 d . . . . .
C28 C 0.2190(3) 0.38346(6) 0.47744(18) 0.0215(5) Uani 1 1 d . . . . .
H28 H 0.283948 0.368421 0.483639 0.026 Uiso 1 1 calc R U . . .
C29 C 0.1034(3) 0.41776(6) 0.53649(19) 0.0226(5) Uani 1 1 d . . . . .
C30 C 0.0367(3) 0.42701(6) 0.45341(18) 0.0213(5) Uani 1 1 d . . . . .
C31 C -0.0499(3) 0.45044(6) 0.4463(2) 0.0264(6) Uani 1 1 d . . . . .
H31 H -0.092660 0.457265 0.391102 0.032 Uiso 1 1 calc R U . . .
C32 C -0.0739(4) 0.46377(6) 0.5189(2) 0.0328(7) Uani 1 1 d . . . . .
H32 H -0.133211 0.479579 0.513151 0.039 Uiso 1 1 calc R U . . .
C33 C -0.0117(4) 0.45411(7) 0.5999(2) 0.0331(7) Uani 1 1 d . . . . .
H33 H -0.029321 0.463190 0.649383 0.040 Uiso 1 1 calc R U . . .
C34 C 0.0765(3) 0.43114(7) 0.6087(2) 0.0302(6) Uani 1 1 d . . . . .
H34 H 0.118633 0.424546 0.664262 0.036 Uiso 1 1 calc R U . . .
C42 C 0.4064(3) 0.43668(6) 0.81859(18) 0.0234(5) Uani 1 1 d . . . . .
C43 C 0.3420(3) 0.41336(6) 0.84649(19) 0.0236(5) Uani 1 1 d . . . . .
C44 C 0.3284(4) 0.41132(7) 0.9310(2) 0.0311(6) Uani 1 1 d . . . . .
H44 H 0.284354 0.395762 0.950062 0.037 Uiso 1 1 calc R U . . .
C45 C 0.3795(4) 0.43216(8) 0.9887(2) 0.0381(7) Uani 1 1 d . . . . .
H45 H 0.370942 0.430659 1.046929 0.046 Uiso 1 1 calc R U . . .
C46 C 0.4420(4) 0.45476(7) 0.9612(2) 0.0356(7) Uani 1 1 d . . . . .
H46 H 0.475557 0.468958 1.000394 0.043 Uiso 1 1 calc R U . . .
C47 C 0.4566(3) 0.45700(6) 0.8760(2) 0.0281(6) Uani 1 1 d . . . . .
H47 H 0.501321 0.472586 0.857552 0.034 Uiso 1 1 calc R U . . .
C48 C 0.6857(3) 0.36117(6) 0.52310(18) 0.0233(5) Uani 1 1 d . . . . .
C49 C 0.8191(3) 0.36077(6) 0.4959(2) 0.0278(6) Uani 1 1 d . . . . .
H49 H 0.855712 0.376717 0.474514 0.033 Uiso 1 1 calc R U . . .
C50 C 0.8988(3) 0.33675(7) 0.5004(2) 0.0326(7) Uani 1 1 d . . . . .
H50 H 0.989594 0.336380 0.481158 0.039 Uiso 1 1 calc R U . . .
C51 C 0.8480(3) 0.31364(7) 0.5321(2) 0.0315(6) Uani 1 1 d . . . . .
H51 H 0.904468 0.297513 0.535838 0.038 Uiso 1 1 calc R U . . .
C52 C 0.7131(3) 0.31382(6) 0.5589(2) 0.0271(6) Uani 1 1 d . . . . .
H52 H 0.677447 0.297812 0.580457 0.033 Uiso 1 1 calc R U . . .
C53 C 0.6318(3) 0.33741(6) 0.55384(18) 0.0234(5) Uani 1 1 d . . . . .
C54 C 0.4683(4) 0.46066(6) 0.6995(2) 0.0274(6) Uani 1 1 d . . . . .
H54A H 0.572274 0.464232 0.727187 0.033 Uiso 1 1 calc R U . . .
H54B H 0.407637 0.476263 0.710142 0.033 Uiso 1 1 calc R U . . .
C55 C 0.4552(3) 0.45648(6) 0.6045(2) 0.0262(6) Uani 1 1 d . . . . .
H55A H 0.352008 0.451965 0.577575 0.031 Uiso 1 1 calc R U . . .
H55B H 0.482923 0.473233 0.577776 0.031 Uiso 1 1 calc R U . . .
C56 C 0.5461(3) 0.43050(6) 0.50250(19) 0.0270(6) Uani 1 1 d . . . . .
H56A H 0.572905 0.447248 0.475367 0.032 Uiso 1 1 calc R U . . .
H56B H 0.445134 0.425214 0.473510 0.032 Uiso 1 1 calc R U . . .
C57 C 0.6534(3) 0.40837(6) 0.4935(2) 0.0284(6) Uani 1 1 d . . . . .
H57A H 0.661953 0.406538 0.432756 0.034 Uiso 1 1 calc R U . . .
H57B H 0.752177 0.412618 0.528074 0.034 Uiso 1 1 calc R U . . .
C58 C 0.4424(3) 0.31653(6) 0.6149(2) 0.0281(6) Uani 1 1 d . . . . .
H58A H 0.513906 0.310405 0.666237 0.034 Uiso 1 1 calc R U . . .
H58B H 0.426835 0.301678 0.572472 0.034 Uiso 1 1 calc R U . . .
C59 C 0.2982(3) 0.32408(6) 0.6390(2) 0.0276(6) Uani 1 1 d . . . . .
H59A H 0.231013 0.332274 0.589267 0.033 Uiso 1 1 calc R U . . .
H59B H 0.249939 0.307792 0.656655 0.033 Uiso 1 1 calc R U . . .
C60 C 0.1958(3) 0.35194(6) 0.7321(2) 0.0269(6) Uani 1 1 d . . . . .
H60A H 0.137734 0.336234 0.744977 0.032 Uiso 1 1 calc R U . . .
H60B H 0.135059 0.362172 0.684321 0.032 Uiso 1 1 calc R U . . .
C61 C 0.2353(3) 0.36966(6) 0.80994(19) 0.0257(6) Uani 1 1 d . . . . .
H61A H 0.145921 0.373910 0.832732 0.031 Uiso 1 1 calc R U . . .
H61B H 0.306832 0.360346 0.855295 0.031 Uiso 1 1 calc R U . . .
C35 C 0.8468(5) 0.43026(8) 0.8044(3) 0.0532(10) Uani 1 1 d . . . . .
H35A H 0.954091 0.430698 0.824770 0.080 Uiso 1 1 calc R U . . .
H35B H 0.799657 0.441888 0.840797 0.080 Uiso 1 1 calc R U . . .
H35C H 0.822334 0.436729 0.745099 0.080 Uiso 1 1 calc R U . . .
C36 C 0.7929(4) 0.40213(7) 0.8084(2) 0.0349(7) Uani 1 1 d . . . . .
C37 C 0.7078(3) 0.39419(7) 0.8662(2) 0.0336(7) Uani 1 1 d . . . . .
H37 H 0.680056 0.407380 0.903290 0.040 Uiso 1 1 calc R U . . .
C38 C 0.6619(4) 0.36804(9) 0.8724(3) 0.0438(9) Uani 1 1 d . . . . .
H38 H 0.602143 0.363403 0.912180 0.053 Uiso 1 1 calc R U . . .
C39 C 0.7036(4) 0.34858(8) 0.8201(3) 0.0490(9) Uani 1 1 d . . . . .
H39 H 0.675157 0.330292 0.824290 0.059 Uiso 1 1 calc R U . . .
C40 C 0.7892(4) 0.35637(8) 0.7601(3) 0.0474(9) Uani 1 1 d . . . . .
H40 H 0.817314 0.343127 0.723309 0.057 Uiso 1 1 calc R U . . .
C41 C 0.8319(4) 0.38209(9) 0.7539(2) 0.0415(8) Uani 1 1 d . . . . .
H41 H 0.906452 0.386380 0.718353 0.050 Uiso 1 1 calc R U . . .

loop_
_atom_site_aniso_label
_atom_site_aniso_U_11
_atom_site_aniso_U_22
_atom_site_aniso_U_33
_atom_site_aniso_U_23
_atom_site_aniso_U_13
_atom_site_aniso_U_12
Sn1 0.01667(8) 0.01635(8) 0.02653(9) 0.00351(7) 0.00272(6) 0.00057(6)
Sn2 0.02009(8) 0.01628(8) 0.01841(9) -0.00110(6) 0.00367(6) 0.00125(6)
K1 0.0220(2) 0.0175(3) 0.0215(3) 0.0004(2) 0.0051(2) -0.00146(19)
Si1 0.0217(3) 0.0243(4) 0.0257(4) 0.0021(3) 0.0092(3) -0.0009(3)
Si2 0.0266(3) 0.0193(4) 0.0255(4) 0.0025(3) 0.0080(3) 0.0034(3)
Si3 0.0273(4) 0.0298(4) 0.0240(4) -0.0064(3) 0.0104(3) -0.0031(3)
Si4 0.0238(3) 0.0251(4) 0.0308(4) 0.0047(3) 0.0052(3) -0.0051(3)
Si5 0.0186(3) 0.0170(3) 0.0234(4) 0.0014(3) 0.0049(3) -0.0004(3)
Si6 0.0221(3) 0.0196(4) 0.0262(4) 0.0058(3) 0.0033(3) 0.0033(3)
O1 0.0254(9) 0.0191(10) 0.0308(11) 0.0017(8) 0.0091(8) 0.0020(7)
O2 0.0276(9) 0.0181(10) 0.0321(11) 0.0022(8) 0.0119(9) 0.0013(8)
O3 0.0306(10) 0.0199(10) 0.0252(10) 0.0021(8) 0.0092(8) 0.0016(8)
O4 0.0357(10) 0.0170(9) 0.0222(10) -0.0010(7) 0.0093(8) -0.0046(8)
O5 0.0283(9) 0.0216(10) 0.0242(10) 0.0008(8) 0.0084(8) -0.0059(8)
O6 0.0252(9) 0.0209(10) 0.0322(11) -0.0007(8) 0.0084(8) -0.0016(8)
N1 0.0224(10) 0.0249(12) 0.0237(12) 0.0009(10) 0.0046(9) 0.0029(9)
N2 0.0225(10) 0.0169(11) 0.0220(11) 0.0024(9) 0.0059(9) 0.0030(8)
N3 0.0203(10) 0.0162(11) 0.0226(11) 0.0004(9) 0.0026(9) -0.0009(8)
N4 0.0254(11) 0.0187(11) 0.0197(11) 0.0011(9) 0.0034(9) 0.0026(9)
N5 0.0210(10) 0.0172(11) 0.0210(11) 0.0028(9) 0.0037(9) 0.0013(8)
N6 0.0229(10) 0.0178(11) 0.0240(11) 0.0011(9) 0.0082(9) -0.0009(8)
N7 0.0239(11) 0.0219(11) 0.0200(11) -0.0017(9) 0.0095(9) -0.0045(9)
C1 0.0186(12) 0.0243(14) 0.0363(16) 0.0045(12) 0.0051(11) -0.0012(10)
C2 0.0321(15) 0.0293(16) 0.0336(17) -0.0072(13) 0.0055(13) -0.0030(12)
C3 0.0271(14) 0.0277(15) 0.0380(17) 0.0087(13) 0.0121(13) 0.0004(11)
C4 0.0283(16) 0.060(3) 0.074(3) 0.036(2) 0.0176(18) 0.0179(16)
C5 0.080(3) 0.098(4) 0.028(2) 0.005(2) -0.004(2) 0.049(3)
C6 0.041(2) 0.0221(18) 0.126(5) 0.010(2) -0.013(2) 0.0043(15)
C7 0.0303(14) 0.0343(17) 0.0329(16) -0.0005(13) 0.0006(13) -0.0144(13)
C8 0.0344(16) 0.0269(17) 0.070(3) 0.0134(17) 0.0064(17) -0.0032(13)
C9 0.0303(15) 0.049(2) 0.0348(17) 0.0082(15) 0.0113(14) -0.0084(14)
C10 0.056(2) 0.058(2) 0.0243(16) -0.0037(16) 0.0107(16) -0.0179(19)
C11 0.0421(18) 0.042(2) 0.058(2) -0.0243(18) 0.0207(18) -0.0015(15)
C12 0.0318(15) 0.0312(16) 0.0290(15) -0.0085(12) 0.0074(12) -0.0073(12)
C13 0.0462(19) 0.0237(16) 0.046(2) -0.0033(14) 0.0126(16) 0.0069(13)
C14 0.0279(14) 0.0298(16) 0.0362(17) 0.0064(13) 0.0077(13) 0.0090(12)
C15 0.0388(17) 0.0408(19) 0.0305(16) 0.0116(14) 0.0097(14) 0.0059(14)
C16 0.0214(13) 0.0435(19) 0.0361(17) 0.0078(14) 0.0073(12) -0.0021(12)
C17 0.0340(16) 0.0307(17) 0.053(2) 0.0031(15) 0.0123(15) -0.0089(13)
C18 0.0315(15) 0.0371(17) 0.0342(17) -0.0003(13) 0.0176(13) 0.0035(13)
C19 0.0238(12) 0.0249(14) 0.0249(14) 0.0001(11) 0.0050(11) 0.0017(11)
C20 0.0238(13) 0.0338(16) 0.0214(14) -0.0008(12) 0.0062(11) -0.0025(11)
C21 0.0214(12) 0.0363(16) 0.0220(14) 0.0078(12) 0.0022(11) -0.0008(11)
C22 0.0243(13) 0.0247(14) 0.0266(15) 0.0039(11) 0.0044(11) 0.0016(11)
C23 0.0188(11) 0.0184(13) 0.0241(13) 0.0035(10) 0.0050(10) -0.0017(10)
C24 0.0202(12) 0.0204(13) 0.0222(13) 0.0027(10) 0.0033(10) -0.0004(10)
C25 0.0236(12) 0.0169(12) 0.0207(13) -0.0007(10) 0.0042(10) 0.0003(10)
C26 0.0180(11) 0.0157(12) 0.0229(13) 0.0048(10) 0.0040(10) 0.0002(9)
C27 0.0175(11) 0.0159(12) 0.0248(13) 0.0026(10) 0.0053(10) 0.0020(9)
C28 0.0194(11) 0.0197(13) 0.0257(14) 0.0014(11) 0.0053(10) 0.0024(10)
C29 0.0212(12) 0.0213(13) 0.0266(14) -0.0011(11) 0.0080(11) -0.0002(10)
C30 0.0212(12) 0.0181(13) 0.0269(14) -0.0005(10) 0.0106(11) -0.0019(10)
C31 0.0277(13) 0.0208(14) 0.0325(16) 0.0047(12) 0.0103(12) 0.0050(11)
C32 0.0364(16) 0.0219(15) 0.0448(19) 0.0001(13) 0.0192(15) 0.0066(12)
C33 0.0384(16) 0.0311(16) 0.0332(17) -0.0066(13) 0.0153(14) 0.0050(13)
C34 0.0318(15) 0.0335(16) 0.0274(15) -0.0025(13) 0.0110(12) 0.0012(12)
C42 0.0238(12) 0.0238(14) 0.0229(14) 0.0007(11) 0.0056(11) 0.0037(10)
C43 0.0232(12) 0.0219(14) 0.0255(14) -0.0009(11) 0.0043(11) 0.0011(10)
C44 0.0345(15) 0.0321(16) 0.0280(16) 0.0018(13) 0.0097(13) -0.0030(13)
C45 0.0510(19) 0.0400(19) 0.0245(16) -0.0040(14) 0.0106(15) 0.0006(15)
C46 0.0449(18) 0.0323(17) 0.0282(16) -0.0084(13) 0.0044(14) -0.0002(14)
C47 0.0312(14) 0.0232(14) 0.0296(15) -0.0031(12) 0.0053(12) 0.0021(11)
C48 0.0237(12) 0.0227(14) 0.0233(13) -0.0032(11) 0.0045(11) 0.0018(10)
C49 0.0250(13) 0.0301(16) 0.0293(15) -0.0036(12) 0.0080(12) -0.0017(11)
C50 0.0258(14) 0.0377(18) 0.0350(17) -0.0107(14) 0.0080(12) 0.0025(12)
C51 0.0302(14) 0.0305(16) 0.0319(16) -0.0066(13) 0.0017(13) 0.0088(12)
C52 0.0291(14) 0.0240(14) 0.0271(15) -0.0033(11) 0.0030(12) 0.0040(11)
C53 0.0244(13) 0.0238(14) 0.0222(13) -0.0039(11) 0.0047(11) 0.0014(11)
C54 0.0382(15) 0.0166(13) 0.0290(15) -0.0001(11) 0.0108(13) -0.0039(11)
C55 0.0335(14) 0.0171(13) 0.0294(15) 0.0037(11) 0.0098(12) 0.0003(11)
C56 0.0371(15) 0.0200(14) 0.0250(14) 0.0050(11) 0.0092(12) 0.0003(11)
C57 0.0353(15) 0.0222(14) 0.0312(16) 0.0018(12) 0.0152(13) -0.0020(12)
C58 0.0345(15) 0.0147(13) 0.0360(16) 0.0010(11) 0.0088(13) -0.0015(11)
C59 0.0313(14) 0.0193(13) 0.0327(16) -0.0002(12) 0.0075(12) -0.0057(11)
C60 0.0251(13) 0.0234(14) 0.0349(16) 0.0001(12) 0.0125(12) -0.0057(11)
C61 0.0265(13) 0.0236(14) 0.0294(15) 0.0038(11) 0.0112(12) -0.0063(11)
C35 0.051(2) 0.038(2) 0.068(3) 0.0025(19) 0.006(2) -0.0115(17)
C36 0.0302(15) 0.0340(18) 0.0357(17) 0.0060(14) -0.0045(13) -0.0028(13)
C37 0.0286(14) 0.0406(19) 0.0278(16) 0.0024(13) -0.0030(12) 0.0023(13)
C38 0.0309(16) 0.052(2) 0.045(2) 0.0161(17) -0.0007(15) -0.0036(15)
C39 0.046(2) 0.035(2) 0.057(2) 0.0056(17) -0.0123(18) -0.0017(15)
C40 0.0437(19) 0.044(2) 0.045(2) -0.0147(17) -0.0132(16) 0.0176(16)
C41 0.0313(16) 0.055(2) 0.0343(18) -0.0041(16) -0.0020(14) 0.0111(15)

loop_
_atom_type_symbol
_atom_type_description
_atom_type_scat_dispersion_real
_atom_type_scat_dispersion_imag
_atom_type_scat_source
C C 0.0181 0.0091 'International Tables Vol C Tables 4.2.6.8 and 6.1.1.4'
H H 0.0000 0.0000 'International Tables Vol C Tables 4.2.6.8 and 6.1.1.4'
I I -0.3257 6.8362 'International Tables Vol C Tables 4.2.6.8 and 6.1.1.4'
K K 0.3868 1.0657 'International Tables Vol C Tables 4.2.6.8 and 6.1.1.4'
N N 0.0311 0.0180 'International Tables Vol C Tables 4.2.6.8 and 6.1.1.4'
O O 0.0492 0.0322 'International Tables Vol C Tables 4.2.6.8 and 6.1.1.4'
S S 0.3331 0.5567 'International Tables Vol C Tables 4.2.6.8 and 6.1.1.4'
Sn Sn 0.0259 5.4591 'International Tables Vol C Tables 4.2.6.8 and 6.1.1.4'
Si Si 0.2541 0.3302 'International Tables Vol C Tables 4.2.6.8 and 6.1.1.4'

loop_
_geom_angle_atom_site_label_1
_geom_angle_atom_site_label_2
_geom_angle_atom_site_label_3
_geom_angle
_geom_angle_site_symmetry_1
_geom_angle_site_symmetry_3
_geom_angle_publ_flag
N5 Sn1 N3 100.38(8) . . ?
N5 Sn1 N2 98.18(9) . . ?
N3 Sn1 N2 74.09(8) . . ?
N7 Sn2 N6 101.78(9) . . ?
N7 Sn2 N4 97.75(8) . . ?
N6 Sn2 N4 102.04(8) . . ?
O5 K1 O4 56.43(6) . . ?
O5 K1 O6 62.46(6) . . ?
O4 K1 O6 118.61(6) . . ?
O5 K1 O2 167.48(7) . . ?
O4 K1 O2 121.85(6) . . ?
O6 K1 O2 116.33(6) . . ?
O5 K1 O1 123.88(6) . . ?
O4 K1 O1 170.85(7) . . ?
O6 K1 O1 61.59(6) . . ?
O2 K1 O1 55.49(6) . . ?
O5 K1 O3 115.99(6) . . ?
O4 K1 O3 60.68(6) . . ?
O6 K1 O3 163.52(7) . . ?
O2 K1 O3 61.20(6) . . ?
O1 K1 O3 116.20(6) . . ?
O5 K1 N1 82.35(7) . . ?
O4 K1 N1 85.54(7) . . ?
O6 K1 N1 81.28(7) . . ?
O2 K1 N1 85.15(6) . . ?
O1 K1 N1 85.48(7) . . ?
O3 K1 N1 82.27(7) . . ?
O5 K1 C41 114.15(8) . . ?
O4 K1 C41 99.96(8) . . ?
O6 K1 C41 109.40(9) . . ?
O2 K1 C41 78.27(8) . . ?
O1 K1 C41 88.18(8) . . ?
O3 K1 C41 86.44(9) . . ?
N1 K1 C41 163.00(8) . . ?
O5 K1 C40 109.68(9) . . ?
O4 K1 C40 117.51(8) . . ?
O6 K1 C40 87.02(9) . . ?
O2 K1 C40 82.34(9) . . ?
O1 K1 C40 71.47(8) . . ?
O3 K1 C40 108.11(9) . . ?
N1 K1 C40 156.95(8) . . ?
C41 K1 C40 23.21(11) . . ?
O5 K1 C36 94.81(8) . . ?
O4 K1 C36 76.85(8) . . ?
O6 K1 C36 114.73(8) . . ?
O2 K1 C36 96.71(8) . . ?
O1 K1 C36 111.72(8) . . ?
O3 K1 C36 81.57(7) . . ?
N1 K1 C36 160.36(8) . . ?
C41 K1 C36 24.27(9) . . ?
C40 K1 C36 41.52(9) . . ?
O5 K1 C28 101.83(6) . . ?
O4 K1 C28 103.74(7) . . ?
O6 K1 C28 82.60(7) . . ?
O2 K1 C28 65.97(6) . . ?
O1 K1 C28 67.11(6) . . ?
O3 K1 C28 81.78(6) . . ?
N1 K1 C28 21.46(6) . . ?
C41 K1 C28 143.73(8) . . ?
C40 K1 C28 137.26(8) . . ?
C36 K1 C28 160.35(7) . . ?
O5 K1 C37 73.37(7) . . ?
O4 K1 C37 72.68(8) . . ?
O6 K1 C37 96.04(8) . . ?
O2 K1 C37 118.75(7) . . ?
O1 K1 C37 116.45(8) . . ?
O3 K1 C37 99.08(8) . . ?
N1 K1 C37 153.65(7) . . ?
C41 K1 C37 41.20(8) . . ?
C40 K1 C37 47.16(9) . . ?
C36 K1 C37 23.29(8) . . ?
C28 K1 C37 175.04(7) . . ?
N6 Si1 C16 115.19(12) . . ?
N6 Si1 C18 111.05(13) . . ?
C16 Si1 C18 105.89(16) . . ?
N6 Si1 C17 112.11(14) . . ?
C16 Si1 C17 103.34(17) . . ?
C18 Si1 C17 108.73(16) . . ?
N6 Si2 C15 112.58(13) . . ?
N6 Si2 C14 110.70(13) . . ?
C15 Si2 C14 106.90(16) . . ?
N6 Si2 C13 114.58(15) . . ?
C15 Si2 C13 106.28(17) . . ?
C14 Si2 C13 105.24(15) . . ?
N7 Si3 C11 112.70(16) . . ?
N7 Si3 C12 114.76(12) . . ?
C11 Si3 C12 103.98(16) . . ?
N7 Si3 C10 110.82(16) . . ?
C11 Si3 C10 110.47(19) . . ?
C12 Si3 C10 103.55(16) . . ?
N7 Si4 C7 111.07(13) . . ?
N7 Si4 C8 111.14(14) . . ?
C7 Si4 C8 107.38(18) . . ?
N7 Si4 C9 113.59(14) . . ?
C7 Si4 C9 105.81(16) . . ?
C8 Si4 C9 107.51(18) . . ?
N5 Si5 C1 115.43(12) . . ?
N5 Si5 C2 111.44(13) . . ?
C1 Si5 C2 106.02(15) . . ?
N5 Si5 C3 112.40(13) . . ?
C1 Si5 C3 103.86(13) . . ?
C2 Si5 C3 107.02(15) . . ?
N5 Si6 C6 114.36(17) . . ?
N5 Si6 C5 111.45(16) . . ?
C6 Si6 C5 108.1(3) . . ?
N5 Si6 C4 112.41(14) . . ?
C6 Si6 C4 103.7(2) . . ?
C5 Si6 C4 106.1(2) . . ?
C53 O1 C58 117.0(2) . . ?
C53 O1 K1 112.85(16) . . ?
C58 O1 K1 114.60(16) . . ?
C48 O2 C57 116.7(2) . . ?
C48 O2 K1 113.13(16) . . ?
C57 O2 K1 116.18(16) . . ?
C55 O3 C56 111.7(2) . . ?
C55 O3 K1 110.24(15) . . ?
C56 O3 K1 109.85(16) . . ?
C42 O4 C54 117.6(2) . . ?
C42 O4 K1 116.19(16) . . ?
C54 O4 K1 119.18(15) . . ?
C43 O5 C61 117.4(2) . . ?
C43 O5 K1 116.11(15) . . ?
C61 O5 K1 115.69(16) . . ?
C60 O6 C59 111.4(2) . . ?
C60 O6 K1 107.67(16) . . ?
C59 O6 K1 112.01(15) . . ?
C28 N1 C29 116.1(2) . . ?
C28 N1 K1 104.63(17) . . ?
C29 N1 K1 129.57(19) . . ?
C30 N2 C27 117.6(2) . . ?
C30 N2 Sn1 125.65(18) . . ?
C27 N2 Sn1 115.32(18) . . ?
C26 N3 C23 118.1(2) . . ?
C26 N3 Sn1 115.38(17) . . ?
C23 N3 Sn1 125.48(18) . . ?
C25 N4 C24 116.8(2) . . ?
C25 N4 Sn2 106.66(18) . . ?
C24 N4 Sn2 134.62(17) . . ?
Si6 N5 Si5 123.95(13) . . ?
Si6 N5 Sn1 110.47(11) . . ?
Si5 N5 Sn1 125.57(12) . . ?
Si2 N6 Si1 120.97(13) . . ?
Si2 N6 Sn2 110.53(12) . . ?
Si1 N6 Sn2 122.76(12) . . ?
Si3 N7 Si4 119.05(12) . . ?
Si3 N7 Sn2 130.77(12) . . ?
Si4 N7 Sn2 110.12(12) . . ?
Si5 C1 H1A 109.5 . . ?
Si5 C1 H1B 109.5 . . ?
H1A C1 H1B 109.5 . . ?
Si5 C1 H1C 109.5 . . ?
H1A C1 H1C 109.5 . . ?
H1B C1 H1C 109.5 . . ?
Si5 C2 H2A 109.5 . . ?
Si5 C2 H2B 109.5 . . ?
H2A C2 H2B 109.5 . . ?
Si5 C2 H2C 109.5 . . ?
H2A C2 H2C 109.5 . . ?
H2B C2 H2C 109.5 . . ?
Si5 C3 H3A 109.5 . . ?
Si5 C3 H3B 109.5 . . ?
H3A C3 H3B 109.5 . . ?
Si5 C3 H3C 109.5 . . ?
H3A C3 H3C 109.5 . . ?
H3B C3 H3C 109.5 . . ?
Si6 C4 H4A 109.5 . . ?
Si6 C4 H4B 109.5 . . ?
H4A C4 H4B 109.5 . . ?
Si6 C4 H4C 109.5 . . ?
H4A C4 H4C 109.5 . . ?
H4B C4 H4C 109.5 . . ?
Si6 C5 H5A 109.5 . . ?
Si6 C5 H5B 109.5 . . ?
H5A C5 H5B 109.5 . . ?
Si6 C5 H5C 109.5 . . ?
H5A C5 H5C 109.5 . . ?
H5B C5 H5C 109.5 . . ?
Si6 C6 H6A 109.5 . . ?
Si6 C6 H6B 109.5 . . ?
H6A C6 H6B 109.5 . . ?
Si6 C6 H6C 109.5 . . ?
H6A C6 H6C 109.5 . . ?
H6B C6 H6C 109.5 . . ?
Si4 C7 H7A 109.5 . . ?
Si4 C7 H7B 109.5 . . ?
H7A C7 H7B 109.5 . . ?
Si4 C7 H7C 109.5 . . ?
H7A C7 H7C 109.5 . . ?
H7B C7 H7C 109.5 . . ?
Si4 C8 H8A 109.5 . . ?
Si4 C8 H8B 109.5 . . ?
H8A C8 H8B 109.5 . . ?
Si4 C8 H8C 109.5 . . ?
H8A C8 H8C 109.5 . . ?
H8B C8 H8C 109.5 . . ?
Si4 C9 H9A 109.5 . . ?
Si4 C9 H9B 109.5 . . ?
H9A C9 H9B 109.5 . . ?
Si4 C9 H9C 109.5 . . ?
H9A C9 H9C 109.5 . . ?
H9B C9 H9C 109.5 . . ?
Si3 C10 H10A 109.5 . . ?
Si3 C10 H10B 109.5 . . ?
H10A C10 H10B 109.5 . . ?
Si3 C10 H10C 109.5 . . ?
H10A C10 H10C 109.5 . . ?
H10B C10 H10C 109.5 . . ?
Si3 C11 H11A 109.5 . . ?
Si3 C11 H11B 109.5 . . ?
H11A C11 H11B 109.5 . . ?
Si3 C11 H11C 109.5 . . ?
H11A C11 H11C 109.5 . . ?
H11B C11 H11C 109.5 . . ?
Si3 C12 H12A 109.5 . . ?
Si3 C12 H12B 109.5 . . ?
H12A C12 H12B 109.5 . . ?
Si3 C12 H12C 109.5 . . ?
H12A C12 H12C 109.5 . . ?
H12B C12 H12C 109.5 . . ?
Si2 C13 H13A 109.5 . . ?
Si2 C13 H13B 109.5 . . ?
H13A C13 H13B 109.5 . . ?
Si2 C13 H13C 109.5 . . ?
H13A C13 H13C 109.5 . . ?
H13B C13 H13C 109.5 . . ?
Si2 C14 H14A 109.5 . . ?
Si2 C14 H14B 109.5 . . ?
H14A C14 H14B 109.5 . . ?
Si2 C14 H14C 109.5 . . ?
H14A C14 H14C 109.5 . . ?
H14B C14 H14C 109.5 . . ?
Si2 C15 H15A 109.5 . . ?
Si2 C15 H15B 109.5 . . ?
H15A C15 H15B 109.5 . . ?
Si2 C15 H15C 109.5 . . ?
H15A C15 H15C 109.5 . . ?
H15B C15 H15C 109.5 . . ?
Si1 C16 H16A 109.5 . . ?
Si1 C16 H16B 109.5 . . ?
H16A C16 H16B 109.5 . . ?
Si1 C16 H16C 109.5 . . ?
H16A C16 H16C 109.5 . . ?
H16B C16 H16C 109.5 . . ?
Si1 C17 H17A 109.5 . . ?
Si1 C17 H17B 109.5 . . ?
H17A C17 H17B 109.5 . . ?
Si1 C17 H17C 109.5 . . ?
H17A C17 H17C 109.5 . . ?
H17B C17 H17C 109.5 . . ?
Si1 C18 H18A 109.5 . . ?
Si1 C18 H18B 109.5 . . ?
H18A C18 H18B 109.5 . . ?
Si1 C18 H18C 109.5 . . ?
H18A C18 H18C 109.5 . . ?
H18B C18 H18C 109.5 . . ?
C24 C19 C20 121.0(3) . . ?
C24 C19 H19 119.5 . . ?
C20 C19 H19 119.5 . . ?
C21 C20 C19 119.6(3) . . ?
C21 C20 H20 120.2 . . ?
C19 C20 H20 120.2 . . ?
C20 C21 C22 120.2(3) . . ?
C20 C21 H21 119.9 . . ?
C22 C21 H21 119.9 . . ?
C21 C22 C23 120.9(3) . . ?
C21 C22 H22 119.6 . . ?
C23 C22 H22 119.6 . . ?
N3 C23 C22 121.0(2) . . ?
N3 C23 C24 120.6(2) . . ?
C22 C23 C24 118.4(3) . . ?
C19 C24 C23 119.7(3) . . ?
C19 C24 N4 120.0(2) . . ?
C23 C24 N4 120.3(2) . . ?
N4 C25 C26 124.4(3) . . ?
N4 C25 H25 117.8 . . ?
C26 C25 H25 117.8 . . ?
N3 C26 C27 117.2(2) . . ?
N3 C26 C25 119.7(2) . . ?
C27 C26 C25 123.1(3) . . ?
N2 C27 C26 115.5(2) . . ?
N2 C27 C28 119.1(2) . . ?
C26 C27 C28 125.4(2) . . ?
N1 C28 C27 125.4(3) . . ?
N1 C28 K1 53.91(15) . . ?
C27 C28 K1 155.57(18) . . ?
N1 C28 H28 117.3 . . ?
C27 C28 H28 117.3 . . ?
K1 C28 H28 69.5 . . ?
C34 C29 N1 119.0(3) . . ?
C34 C29 C30 120.0(3) . . ?
N1 C29 C30 121.0(2) . . ?
N2 C30 C31 120.8(3) . . ?
N2 C30 C29 120.7(2) . . ?
C31 C30 C29 118.5(3) . . ?
C32 C31 C30 120.7(3) . . ?
C32 C31 H31 119.6 . . ?
C30 C31 H31 119.6 . . ?
C33 C32 C31 120.3(3) . . ?
C33 C32 H32 119.9 . . ?
C31 C32 H32 119.9 . . ?
C32 C33 C34 120.1(3) . . ?
C32 C33 H33 120.0 . . ?
C34 C33 H33 120.0 . . ?
C33 C34 C29 120.3(3) . . ?
C33 C34 H34 119.8 . . ?
C29 C34 H34 119.8 . . ?
C47 C42 O4 125.1(3) . . ?
C47 C42 C43 119.8(3) . . ?
O4 C42 C43 115.1(3) . . ?
O5 C43 C44 125.3(3) . . ?
O5 C43 C42 115.2(2) . . ?
C44 C43 C42 119.6(3) . . ?
C43 C44 C45 120.0(3) . . ?
C43 C44 H44 120.0 . . ?
C45 C44 H44 120.0 . . ?
C46 C45 C44 120.1(3) . . ?
C46 C45 H45 119.9 . . ?
C44 C45 H45 119.9 . . ?
C45 C46 C47 120.3(3) . . ?
C45 C46 H46 119.8 . . ?
C47 C46 H46 119.8 . . ?
C42 C47 C46 120.1(3) . . ?
C42 C47 H47 119.9 . . ?
C46 C47 H47 119.9 . . ?
O2 C48 C49 124.4(3) . . ?
O2 C48 C53 115.8(2) . . ?
C49 C48 C53 119.8(3) . . ?
C48 C49 C50 119.4(3) . . ?
C48 C49 H49 120.3 . . ?
C50 C49 H49 120.3 . . ?
C51 C50 C49 120.9(3) . . ?
C51 C50 H50 119.6 . . ?
C49 C50 H50 119.6 . . ?
C50 C51 C52 120.0(3) . . ?
C50 C51 H51 120.0 . . ?
C52 C51 H51 120.0 . . ?
C53 C52 C51 119.8(3) . . ?
C53 C52 H52 120.1 . . ?
C51 C52 H52 120.1 . . ?
O1 C53 C52 124.8(3) . . ?
O1 C53 C48 115.2(2) . . ?
C52 C53 C48 120.1(3) . . ?
O4 C54 C55 107.4(2) . . ?
O4 C54 H54A 110.2 . . ?
C55 C54 H54A 110.2 . . ?
O4 C54 H54B 110.2 . . ?
C55 C54 H54B 110.2 . . ?
H54A C54 H54B 108.5 . . ?
O3 C55 C54 108.9(2) . . ?
O3 C55 H55A 109.9 . . ?
C54 C55 H55A 109.9 . . ?
O3 C55 H55B 109.9 . . ?
C54 C55 H55B 109.9 . . ?
H55A C55 H55B 108.3 . . ?
O3 C56 C57 108.8(2) . . ?
O3 C56 K1 47.90(12) . . ?
C57 C56 K1 81.92(15) . . ?
O3 C56 H56A 109.9 . . ?
C57 C56 H56A 109.9 . . ?
K1 C56 H56A 157.8 . . ?
O3 C56 H56B 109.9 . . ?
C57 C56 H56B 109.9 . . ?
K1 C56 H56B 83.7 . . ?
H56A C56 H56B 108.3 . . ?
O2 C57 C56 107.8(2) . . ?
O2 C57 H57A 110.1 . . ?
C56 C57 H57A 110.1 . . ?
O2 C57 H57B 110.1 . . ?
C56 C57 H57B 110.1 . . ?
H57A C57 H57B 108.5 . . ?
O1 C58 C59 107.9(2) . . ?
O1 C58 H58A 110.1 . . ?
C59 C58 H58A 110.1 . . ?
O1 C58 H58B 110.1 . . ?
C59 C58 H58B 110.1 . . ?
H58A C58 H58B 108.4 . . ?
O6 C59 C58 108.3(2) . . ?
O6 C59 H59A 110.0 . . ?
C58 C59 H59A 110.0 . . ?
O6 C59 H59B 110.0 . . ?
C58 C59 H59B 110.0 . . ?
H59A C59 H59B 108.4 . . ?
O6 C60 C61 108.8(2) . . ?
O6 C60 K1 49.23(12) . . ?
C61 C60 K1 82.68(15) . . ?
O6 C60 H60A 109.9 . . ?
C61 C60 H60A 109.9 . . ?
K1 C60 H60A 159.1 . . ?
O6 C60 H60B 109.9 . . ?
C61 C60 H60B 109.9 . . ?
K1 C60 H60B 81.5 . . ?
H60A C60 H60B 108.3 . . ?
O5 C61 C60 107.7(2) . . ?
O5 C61 H61A 110.2 . . ?
C60 C61 H61A 110.2 . . ?
O5 C61 H61B 110.2 . . ?
C60 C61 H61B 110.2 . . ?
H61A C61 H61B 108.5 . . ?
C36 C35 H35A 109.5 . . ?
C36 C35 H35B 109.5 . . ?
H35A C35 H35B 109.5 . . ?
C36 C35 H35C 109.5 . . ?
H35A C35 H35C 109.5 . . ?
H35B C35 H35C 109.5 . . ?
C37 C36 C41 117.3(3) . . ?
C37 C36 C35 122.4(4) . . ?
C41 C36 C35 120.3(3) . . ?
C37 C36 K1 81.22(19) . . ?
C41 C36 K1 75.0(2) . . ?
C35 C36 K1 115.0(2) . . ?
C38 C37 C36 122.7(3) . . ?
C38 C37 K1 80.5(2) . . ?
C36 C37 K1 75.49(19) . . ?
C38 C37 H37 118.6 . . ?
C36 C37 H37 118.6 . . ?
K1 C37 H37 115.8 . . ?
C37 C38 C39 119.3(4) . . ?
C37 C38 K1 76.8(2) . . ?
C39 C38 K1 77.2(2) . . ?
C37 C38 H38 120.4 . . ?
C39 C38 H38 120.4 . . ?
K1 C38 H38 116.4 . . ?
C38 C39 C40 118.7(4) . . ?
C38 C39 K1 80.0(2) . . ?
C40 C39 K1 73.7(2) . . ?
C38 C39 H39 120.6 . . ?
C40 C39 H39 120.6 . . ?
K1 C39 H39 116.5 . . ?
C41 C40 C39 121.4(4) . . ?
C41 C40 K1 76.6(2) . . ?
C39 C40 K1 82.5(2) . . ?
C41 C40 H40 119.3 . . ?
C39 C40 H40 119.3 . . ?
K1 C40 H40 111.7 . . ?
C40 C41 C36 120.5(4) . . ?
C40 C41 K1 80.1(2) . . ?
C36 C41 K1 80.71(19) . . ?
C40 C41 H41 119.3 . . ?
C36 C41 H41 119.3 . . ?
K1 C41 H41 119.3 . . ?

loop_
_geom_bond_atom_site_label_1
_geom_bond_atom_site_label_2
_geom_bond_distance
_geom_bond_site_symmetry_2
_geom_bond_publ_flag
Sn1 N5 2.140(2) . ?
Sn1 N3 2.178(2) . ?
Sn1 N2 2.194(2) . ?
Sn2 N7 2.129(2) . ?
Sn2 N6 2.156(2) . ?
Sn2 N4 2.435(2) . ?
K1 O5 2.7297(19) . ?
K1 O4 2.730(2) . ?
K1 O6 2.750(2) . ?
K1 O2 2.780(2) . ?
K1 O1 2.787(2) . ?
K1 O3 2.792(2) . ?
K1 N1 2.889(3) . ?
K1 C41 3.318(4) . ?
K1 C40 3.360(4) . ?
K1 C36 3.389(3) . ?
K1 C28 3.459(3) . ?
K1 C37 3.460(3) . ?
Si1 N6 1.728(2) . ?
Si1 C16 1.868(3) . ?
Si1 C18 1.874(3) . ?
Si1 C17 1.879(3) . ?
Si2 N6 1.724(2) . ?
Si2 C15 1.876(3) . ?
Si2 C14 1.883(3) . ?
Si2 C13 1.884(3) . ?
Si3 N7 1.729(2) . ?
Si3 C11 1.870(4) . ?
Si3 C12 1.872(3) . ?
Si3 C10 1.905(4) . ?
Si4 N7 1.739(2) . ?
Si4 C7 1.874(3) . ?
Si4 C8 1.877(4) . ?
Si4 C9 1.884(3) . ?
Si5 N5 1.727(2) . ?
Si5 C1 1.870(3) . ?
Si5 C2 1.879(3) . ?
Si5 C3 1.886(3) . ?
Si6 N5 1.725(2) . ?
Si6 C6 1.856(4) . ?
Si6 C5 1.860(4) . ?
Si6 C4 1.869(3) . ?
O1 C53 1.382(3) . ?
O1 C58 1.436(3) . ?
O2 C48 1.377(3) . ?
O2 C57 1.433(3) . ?
O3 C55 1.422(3) . ?
O3 C56 1.425(4) . ?
O4 C42 1.378(3) . ?
O4 C54 1.432(3) . ?
O5 C43 1.376(4) . ?
O5 C61 1.435(3) . ?
O6 C60 1.425(3) . ?
O6 C59 1.431(4) . ?
N1 C28 1.307(4) . ?
N1 C29 1.410(4) . ?
N2 C30 1.383(4) . ?
N2 C27 1.389(3) . ?
N3 C26 1.378(4) . ?
N3 C23 1.382(4) . ?
N4 C25 1.314(4) . ?
N4 C24 1.417(4) . ?
C1 H1A 0.9800 . ?
C1 H1B 0.9800 . ?
C1 H1C 0.9800 . ?
C2 H2A 0.9800 . ?
C2 H2B 0.9800 . ?
C2 H2C 0.9800 . ?
C3 H3A 0.9800 . ?
C3 H3B 0.9800 . ?
C3 H3C 0.9800 . ?
C4 H4A 0.9800 . ?
C4 H4B 0.9800 . ?
C4 H4C 0.9800 . ?
C5 H5A 0.9800 . ?
C5 H5B 0.9800 . ?
C5 H5C 0.9800 . ?
C6 H6A 0.9800 . ?
C6 H6B 0.9800 . ?
C6 H6C 0.9800 . ?
C7 H7A 0.9800 . ?
C7 H7B 0.9800 . ?
C7 H7C 0.9800 . ?
C8 H8A 0.9800 . ?
C8 H8B 0.9800 . ?
C8 H8C 0.9800 . ?
C9 H9A 0.9800 . ?
C9 H9B 0.9800 . ?
C9 H9C 0.9800 . ?
C10 H10A 0.9800 . ?
C10 H10B 0.9800 . ?
C10 H10C 0.9800 . ?
C11 H11A 0.9800 . ?
C11 H11B 0.9800 . ?
C11 H11C 0.9800 . ?
C12 H12A 0.9800 . ?
C12 H12B 0.9800 . ?
C12 H12C 0.9800 . ?
C13 H13A 0.9800 . ?
C13 H13B 0.9800 . ?
C13 H13C 0.9800 . ?
C14 H14A 0.9800 . ?
C14 H14B 0.9800 . ?
C14 H14C 0.9800 . ?
C15 H15A 0.9800 . ?
C15 H15B 0.9800 . ?
C15 H15C 0.9800 . ?
C16 H16A 0.9800 . ?
C16 H16B 0.9800 . ?
C16 H16C 0.9800 . ?
C17 H17A 0.9800 . ?
C17 H17B 0.9800 . ?
C17 H17C 0.9800 . ?
C18 H18A 0.9800 . ?
C18 H18B 0.9800 . ?
C18 H18C 0.9800 . ?
C19 C24 1.390(4) . ?
C19 C20 1.391(4) . ?
C19 H19 0.9500 . ?
C20 C21 1.387(4) . ?
C20 H20 0.9500 . ?
C21 C22 1.390(4) . ?
C21 H21 0.9500 . ?
C22 C23 1.403(4) . ?
C22 H22 0.9500 . ?
C23 C24 1.416(4) . ?
C25 C26 1.408(4) . ?
C25 H25 0.9500 . ?
C26 C27 1.406(4) . ?
C27 C28 1.416(4) . ?
C28 H28 0.9500 . ?
C29 C34 1.393(4) . ?
C29 C30 1.419(4) . ?
C30 C31 1.402(4) . ?
C31 C32 1.389(4) . ?
C31 H31 0.9500 . ?
C32 C33 1.387(5) . ?
C32 H32 0.9500 . ?
C33 C34 1.391(5) . ?
C33 H33 0.9500 . ?
C34 H34 0.9500 . ?
C42 C47 1.376(4) . ?
C42 C43 1.413(4) . ?
C43 C44 1.381(4) . ?
C44 C45 1.399(5) . ?
C44 H44 0.9500 . ?
C45 C46 1.372(5) . ?
C45 H45 0.9500 . ?
C46 C47 1.395(5) . ?
C46 H46 0.9500 . ?
C47 H47 0.9500 . ?
C48 C49 1.388(4) . ?
C48 C53 1.405(4) . ?
C49 C50 1.395(4) . ?
C49 H49 0.9500 . ?
C50 C51 1.373(5) . ?
C50 H50 0.9500 . ?
C51 C52 1.398(4) . ?
C51 H51 0.9500 . ?
C52 C53 1.384(4) . ?
C52 H52 0.9500 . ?
C54 C55 1.508(4) . ?
C54 H54A 0.9900 . ?
C54 H54B 0.9900 . ?
C55 H55A 0.9900 . ?
C55 H55B 0.9900 . ?
C56 C57 1.506(4) . ?
C56 H56A 0.9900 . ?
C56 H56B 0.9900 . ?
C57 H57A 0.9900 . ?
C57 H57B 0.9900 . ?
C58 C59 1.508(4) . ?
C58 H58A 0.9900 . ?
C58 H58B 0.9900 . ?
C59 H59A 0.9900 . ?
C59 H59B 0.9900 . ?
C60 C61 1.502(4) . ?
C60 H60A 0.9900 . ?
C60 H60B 0.9900 . ?
C61 H61A 0.9900 . ?
C61 H61B 0.9900 . ?
C35 C36 1.486(5) . ?
C35 H35A 0.9800 . ?
C35 H35B 0.9800 . ?
C35 H35C 0.9800 . ?
C36 C37 1.384(5) . ?
C36 C41 1.412(5) . ?
C37 C38 1.373(5) . ?
C37 H37 0.9500 . ?
C38 C39 1.379(6) . ?
C38 H38 0.9500 . ?
C39 C40 1.412(6) . ?
C39 H39 0.9500 . ?
C40 C41 1.344(6) . ?
C40 H40 0.9500 . ?
C41 H41 1.0000 . ?

loop_
_geom_torsion_atom_site_label_1
_geom_torsion_atom_site_label_2
_geom_torsion_atom_site_label_3
_geom_torsion_atom_site_label_4
_geom_torsion
_geom_torsion_site_symmetry_1
_geom_torsion_site_symmetry_2
_geom_torsion_site_symmetry_3
_geom_torsion_site_symmetry_4
_geom_torsion_publ_flag
C6 Si6 N5 Si5 -30.9(3) . . . . ?
C5 Si6 N5 Si5 92.1(3) . . . . ?
C4 Si6 N5 Si5 -148.9(2) . . . . ?
C6 Si6 N5 Sn1 149.4(2) . . . . ?
C5 Si6 N5 Sn1 -87.5(2) . . . . ?
C4 Si6 N5 Sn1 31.5(2) . . . . ?
C1 Si5 N5 Si6 -148.63(16) . . . . ?
C2 Si5 N5 Si6 90.37(19) . . . . ?
C3 Si5 N5 Si6 -29.8(2) . . . . ?
C1 Si5 N5 Sn1 31.0(2) . . . . ?
C2 Si5 N5 Sn1 -90.03(18) . . . . ?
C3 Si5 N5 Sn1 149.84(15) . . . . ?
C15 Si2 N6 Si1 -47.1(2) . . . . ?
C14 Si2 N6 Si1 -166.71(16) . . . . ?
C13 Si2 N6 Si1 74.5(2) . . . . ?
C15 Si2 N6 Sn2 106.86(16) . . . . ?
C14 Si2 N6 Sn2 -12.72(17) . . . . ?
C13 Si2 N6 Sn2 -131.53(15) . . . . ?
C16 Si1 N6 Si2 -147.05(17) . . . . ?
C18 Si1 N6 Si2 92.60(19) . . . . ?
C17 Si1 N6 Si2 -29.3(2) . . . . ?
C16 Si1 N6 Sn2 62.2(2) . . . . ?
C18 Si1 N6 Sn2 -58.17(19) . . . . ?
C17 Si1 N6 Sn2 179.97(16) . . . . ?
C11 Si3 N7 Si4 75.4(2) . . . . ?
C12 Si3 N7 Si4 -165.77(16) . . . . ?
C10 Si3 N7 Si4 -48.9(2) . . . . ?
C11 Si3 N7 Sn2 -101.3(2) . . . . ?
C12 Si3 N7 Sn2 17.5(2) . . . . ?
C10 Si3 N7 Sn2 134.31(19) . . . . ?
C7 Si4 N7 Si3 -138.03(17) . . . . ?
C8 Si4 N7 Si3 102.5(2) . . . . ?
C9 Si4 N7 Si3 -18.9(2) . . . . ?
C7 Si4 N7 Sn2 39.36(18) . . . . ?
C8 Si4 N7 Sn2 -80.13(19) . . . . ?
C9 Si4 N7 Sn2 158.49(14) . . . . ?
C24 C19 C20 C21 2.1(4) . . . . ?
C19 C20 C21 C22 -1.6(4) . . . . ?
C20 C21 C22 C23 -1.7(4) . . . . ?
C26 N3 C23 C22 -176.0(2) . . . . ?
Sn1 N3 C23 C22 16.5(3) . . . . ?
C26 N3 C23 C24 3.6(4) . . . . ?
Sn1 N3 C23 C24 -163.92(18) . . . . ?
C21 C22 C23 N3 -176.1(2) . . . . ?
C21 C22 C23 C24 4.4(4) . . . . ?
C20 C19 C24 C23 0.7(4) . . . . ?
C20 C19 C24 N4 -178.4(3) . . . . ?
N3 C23 C24 C19 176.6(2) . . . . ?
C22 C23 C24 C19 -3.8(4) . . . . ?
N3 C23 C24 N4 -4.3(4) . . . . ?
C22 C23 C24 N4 175.3(2) . . . . ?
C25 N4 C24 C19 -179.3(3) . . . . ?
Sn2 N4 C24 C19 19.0(4) . . . . ?
C25 N4 C24 C23 1.6(4) . . . . ?
Sn2 N4 C24 C23 -160.13(19) . . . . ?
C24 N4 C25 C26 1.8(4) . . . . ?
Sn2 N4 C25 C26 168.3(2) . . . . ?
C23 N3 C26 C27 179.3(2) . . . . ?
Sn1 N3 C26 C27 -11.9(3) . . . . ?
C23 N3 C26 C25 -0.3(4) . . . . ?
Sn1 N3 C26 C25 168.41(18) . . . . ?
N4 C25 C26 N3 -2.5(4) . . . . ?
N4 C25 C26 C27 177.9(3) . . . . ?
C30 N2 C27 C26 178.9(2) . . . . ?
Sn1 N2 C27 C26 11.8(3) . . . . ?
C30 N2 C27 C28 -0.2(4) . . . . ?
Sn1 N2 C27 C28 -167.30(19) . . . . ?
N3 C26 C27 N2 0.0(3) . . . . ?
C25 C26 C27 N2 179.7(2) . . . . ?
N3 C26 C27 C28 179.1(2) . . . . ?
C25 C26 C27 C28 -1.3(4) . . . . ?
C29 N1 C28 C27 -0.3(4) . . . . ?
K1 N1 C28 C27 -149.8(2) . . . . ?
C29 N1 C28 K1 149.5(3) . . . . ?
N2 C27 C28 N1 1.6(4) . . . . ?
C26 C27 C28 N1 -177.4(3) . . . . ?
N2 C27 C28 K1 -77.9(5) . . . . ?
C26 C27 C28 K1 103.1(5) . . . . ?
C28 N1 C29 C34 179.1(3) . . . . ?
K1 N1 C29 C34 -40.6(3) . . . . ?
C28 N1 C29 C30 -2.2(4) . . . . ?
K1 N1 C29 C30 138.1(2) . . . . ?
C27 N2 C30 C31 177.0(2) . . . . ?
Sn1 N2 C30 C31 -17.5(4) . . . . ?
C27 N2 C30 C29 -2.2(4) . . . . ?
Sn1 N2 C30 C29 163.36(19) . . . . ?
C34 C29 C30 N2 -177.7(3) . . . . ?
N1 C29 C30 N2 3.6(4) . . . . ?
C34 C29 C30 C31 3.1(4) . . . . ?
N1 C29 C30 C31 -175.6(2) . . . . ?
N2 C30 C31 C32 178.7(3) . . . . ?
C29 C30 C31 C32 -2.1(4) . . . . ?
C30 C31 C32 C33 0.3(5) . . . . ?
C31 C32 C33 C34 0.7(5) . . . . ?
C32 C33 C34 C29 0.2(5) . . . . ?
N1 C29 C34 C33 176.6(3) . . . . ?
C30 C29 C34 C33 -2.1(4) . . . . ?
C54 O4 C42 C47 -7.9(4) . . . . ?
K1 O4 C42 C47 142.5(2) . . . . ?
C54 O4 C42 C43 174.1(2) . . . . ?
K1 O4 C42 C43 -35.5(3) . . . . ?
C61 O5 C43 C44 -0.2(4) . . . . ?
K1 O5 C43 C44 -143.2(3) . . . . ?
C61 O5 C43 C42 178.9(2) . . . . ?
K1 O5 C43 C42 36.0(3) . . . . ?
C47 C42 C43 O5 -178.4(3) . . . . ?
O4 C42 C43 O5 -0.3(4) . . . . ?
C47 C42 C43 C44 0.8(4) . . . . ?
O4 C42 C43 C44 178.9(3) . . . . ?
O5 C43 C44 C45 178.5(3) . . . . ?
C42 C43 C44 C45 -0.6(5) . . . . ?
C43 C44 C45 C46 0.6(5) . . . . ?
C44 C45 C46 C47 -0.7(5) . . . . ?
O4 C42 C47 C46 -178.8(3) . . . . ?
C43 C42 C47 C46 -0.9(4) . . . . ?
C45 C46 C47 C42 0.9(5) . . . . ?
C57 O2 C48 C49 -0.8(4) . . . . ?
K1 O2 C48 C49 -139.6(3) . . . . ?
C57 O2 C48 C53 178.8(3) . . . . ?
K1 O2 C48 C53 40.0(3) . . . . ?
O2 C48 C49 C50 178.9(3) . . . . ?
C53 C48 C49 C50 -0.6(5) . . . . ?
C48 C49 C50 C51 -0.8(5) . . . . ?
C49 C50 C51 C52 1.3(5) . . . . ?
C50 C51 C52 C53 -0.5(5) . . . . ?
C58 O1 C53 C52 1.7(4) . . . . ?
K1 O1 C53 C52 138.0(3) . . . . ?
C58 O1 C53 C48 -176.9(3) . . . . ?
K1 O1 C53 C48 -40.7(3) . . . . ?
C51 C52 C53 O1 -179.5(3) . . . . ?
C51 C52 C53 C48 -0.9(5) . . . . ?
O2 C48 C53 O1 0.6(4) . . . . ?
C49 C48 C53 O1 -179.8(3) . . . . ?
O2 C48 C53 C52 -178.1(3) . . . . ?
C49 C48 C53 C52 1.5(4) . . . . ?
C42 O4 C54 C55 -174.1(2) . . . . ?
K1 O4 C54 C55 36.3(3) . . . . ?
C56 O3 C55 C54 -178.6(2) . . . . ?
K1 O3 C55 C54 59.0(2) . . . . ?
O4 C54 C55 O3 -63.5(3) . . . . ?
C55 O3 C56 C57 177.9(2) . . . . ?
K1 O3 C56 C57 -59.4(2) . . . . ?
C55 O3 C56 K1 -122.7(2) . . . . ?
C48 O2 C57 C56 -177.4(2) . . . . ?
K1 O2 C57 C56 -39.9(3) . . . . ?
O3 C56 C57 O2 67.3(3) . . . . ?
K1 C56 C57 O2 27.1(2) . . . . ?
C53 O1 C58 C59 178.9(2) . . . . ?
K1 O1 C58 C59 43.5(3) . . . . ?
C60 O6 C59 C58 177.4(2) . . . . ?
K1 O6 C59 C58 56.7(3) . . . . ?
O1 C58 C59 O6 -67.4(3) . . . . ?
C59 O6 C60 C61 175.0(2) . . . . ?
K1 O6 C60 C61 -61.8(2) . . . . ?
C59 O6 C60 K1 -123.2(2) . . . . ?
C43 O5 C61 C60 179.3(2) . . . . ?
K1 O5 C61 C60 -37.6(3) . . . . ?
O6 C60 C61 O5 68.2(3) . . . . ?
K1 C60 C61 O5 25.92(19) . . . . ?
C41 C36 C37 C38 0.3(5) . . . . ?
C35 C36 C37 C38 -177.6(4) . . . . ?
K1 C36 C37 C38 68.3(3) . . . . ?
C41 C36 C37 K1 -68.0(3) . . . . ?
C35 C36 C37 K1 114.1(3) . . . . ?
C36 C37 C38 C39 1.1(5) . . . . ?
K1 C37 C38 C39 66.9(3) . . . . ?
C36 C37 C38 K1 -65.8(3) . . . . ?
C37 C38 C39 C40 -1.6(6) . . . . ?
K1 C38 C39 C40 65.1(3) . . . . ?
C37 C38 C39 K1 -66.7(3) . . . . ?
C38 C39 C40 C41 0.8(6) . . . . ?
K1 C39 C40 C41 69.3(3) . . . . ?
C38 C39 C40 K1 -68.5(3) . . . . ?
C39 C40 C41 C36 0.6(6) . . . . ?
K1 C40 C41 C36 73.0(3) . . . . ?
C39 C40 C41 K1 -72.4(3) . . . . ?
C37 C36 C41 C40 -1.1(5) . . . . ?
C35 C36 C41 C40 176.8(4) . . . . ?
K1 C36 C41 C40 -72.7(3) . . . . ?
C37 C36 C41 K1 71.6(3) . . . . ?
C35 C36 C41 K1 -110.5(3) . . . . ?
